data_1532358
loop_
_publ_author_name
'Valkeapaeae, M.'
'Eriksson, S.'
'Mathieu, R.'
'Rundlof, H.'
'Svedlindh, P.'
'Eriksen, J.'

_publ_section_title
;
 La1-x Srx Mn O3 (0.33 <= x <= 1.0) pperovskites: a powder diffraction and
 magnetisation study
;
_journal_name_full Ferroelectrics
_journal_page_first 111
_journal_page_last 116
_journal_volume 270
_journal_year 2002
_chemical_formula_sum 'La0.234 Mn0.924 O2.79 Sr0.766'
_chemical_name_systematic 'La0.234 Sr0.766 Mn0.924 O2.79'
_space_group_IT_number 167
_symmetry_space_group_name_Hall '-R 3 2"c'
_symmetry_space_group_name_H-M 'R -3 c :H'
_cell_angle_alpha 90
_cell_angle_beta 90
_cell_angle_gamma 120
_cell_formula_units_Z 6
_cell_length_a 5.486
_cell_length_b 5.486
_cell_length_c 13.3554
_cell_volume 348.096
_citation_journal_id_ASTM FEROA8
_cod_data_source_file Valkeapaeae_FEROA8_2002_1919.cif
_cod_data_source_block La0.234Mn0.924O2.79Sr0.766
_cod_original_cell_volume 348.0961
_cod_database_code 1532358

loop_
_symmetry_equiv_pos_as_xyz
x,y,z
-y,x-y,z
-x+y,-x,z
y,x,-z+1/2
-x,-x+y,-z+1/2
x-y,-y,-z+1/2
-x,-y,-z
y,-x+y,-z
x-y,x,-z
-y,-x,z-1/2
x,x-y,z-1/2
-x+y,y,z-1/2
x+2/3,y+1/3,z+1/3
-y+2/3,x-y+1/3,z+1/3
-x+y+2/3,-x+1/3,z+1/3
y+2/3,x+1/3,-z+5/6
-x+2/3,-x+y+1/3,-z+5/6
x-y+2/3,-y+1/3,-z+5/6
-x+2/3,-y+1/3,-z+1/3
y+2/3,-x+y+1/3,-z+1/3
x-y+2/3,x+1/3,-z+1/3
-y+2/3,-x+1/3,z-1/6
x+2/3,x-y+1/3,z-1/6
-x+y+2/3,y+1/3,z-1/6
x+1/3,y+2/3,z+2/3
-y+1/3,x-y+2/3,z+2/3
-x+y+1/3,-x+2/3,z+2/3
y+1/3,x+2/3,-z+7/6
-x+1/3,-x+y+2/3,-z+7/6
x-y+1/3,-y+2/3,-z+7/6
-x+1/3,-y+2/3,-z+2/3
y+1/3,-x+y+2/3,-z+2/3
x-y+1/3,x+2/3,-z+2/3
-y+1/3,-x+2/3,z+1/6
x+1/3,x-y+2/3,z+1/6
-x+y+1/3,y+2/3,z+1/6

loop_
_atom_site_label
_atom_site_type_symbol
_atom_site_fract_x
_atom_site_fract_y
_atom_site_fract_z
_atom_site_occupancy
_atom_site_U_iso_or_equiv
La1 La+3 0 0 0.25 0.234 0.0
O1 O-2 0.53547 0 0.25 0.93 0.0
Mn1 Mn+3 0 0 0 0.924 0.0
Sr1 Sr+2 0 0 0.25 0.766 0.0
